data_4073134
loop_
_publ_author_name
'Erben, Milan'
'Merna, Jan'
'Hermanov\'a, So\<na'
'C\'isa\<rov\'a, Ivana'
'Pad\<elkov\'a, Zde\<nka'
'Du\<sek, Michal'

_publ_section_title
;
 Fluorosilyl-Substituted Cyclopentadienyltitanium(IV) Complexes:&#x00A0;
 Synthesis, Structure, and Styrene Polymerization Behavior#
;
_journal_issue 10
_journal_name_full Organometallics
_journal_page_first 2735
_journal_paper_doi 10.1021/om070098r
_journal_volume 26
_journal_year 2007
_chemical_compound_source 'synthesized by the authors'
_chemical_formula_moiety 'C35 H50 F20 Si5 Ti5'
_chemical_formula_sum 'C35 H50 F20 Si5 Ti5'
_chemical_formula_weight 1230.70
_chemical_melting_point 395
_space_group_IT_number 14
_symmetry_cell_setting monoclinic
_symmetry_Int_Tables_number 14
_symmetry_space_group_name_Hall '-P 2ybc'
_symmetry_space_group_name_H-M 'P 1 21/c 1'
_atom_sites_solution_hydrogens geom
_atom_sites_solution_primary direct
_atom_sites_solution_secondary difmap
_audit_creation_method SHELXL-97
_cell_angle_alpha 90.00
_cell_angle_beta 93.2874(5)
_cell_angle_gamma 90.00
_cell_formula_units_Z 8
_cell_length_a 14.07430(10)
_cell_length_b 26.4287(2)
_cell_length_c 26.6932(2)
_cell_measurement_reflns_used 22866
_cell_measurement_temperature 150(2)
_cell_measurement_theta_max 27.5
_cell_measurement_theta_min 1
_cell_volume 9912.61(13)
_computing_cell_refinement 'COLLECT and DENZO'
_computing_data_collection 'COLLECT (Hooft, 1998) and DENZO (Otwinowski & Minor, 1997)'
_computing_data_reduction 'COLLECT and DENZO'
_computing_structure_refinement 'SHELXL-97 (Sheldrick, 1997)'
_computing_structure_solution 'SIR97 (Altomare et al., 1999)'
_diffrn_ambient_temperature 150(2)
_diffrn_detector_area_resol_mean 9.091
_diffrn_measured_fraction_theta_full 0.999
_diffrn_measured_fraction_theta_max 0.999
_diffrn_measurement_device_type 'Nonius KappaCCD area detector'
_diffrn_measurement_method '\f and \w scans to fill the Ewald sphere'
_diffrn_radiation_monochromator graphite
_diffrn_radiation_probe x-ray
_diffrn_radiation_type MoK\a
_diffrn_radiation_wavelength 0.71073
_diffrn_reflns_av_R_equivalents 0.056
_diffrn_reflns_av_sigmaI/netI 0.0478
_diffrn_reflns_limit_h_max 18
_diffrn_reflns_limit_h_min -18
_diffrn_reflns_limit_k_max 34
_diffrn_reflns_limit_k_min -34
_diffrn_reflns_limit_l_max 34
_diffrn_reflns_limit_l_min -34
_diffrn_reflns_number 149981
_diffrn_reflns_theta_full 27.50
_diffrn_reflns_theta_max 27.50
_diffrn_reflns_theta_min 1.45
_diffrn_source 'fine-focus sealed tube'
_diffrn_standards_number 0
_exptl_absorpt_coefficient_mu 0.994
_exptl_absorpt_correction_type none
_exptl_crystal_colour orange
_exptl_crystal_density_diffrn 1.649
_exptl_crystal_density_method 'not measured'
_exptl_crystal_description plate
_exptl_crystal_F_000 4960
_exptl_crystal_recrystallization_method 'crystallization from toluene/hexane'
_exptl_crystal_size_max 0.3
_exptl_crystal_size_mid 0.25
_exptl_crystal_size_min 0.15
_refine_diff_density_max 0.508
_refine_diff_density_min -0.432
_refine_diff_density_rms 0.077
_refine_ls_extinction_method none
_refine_ls_goodness_of_fit_ref 1.076
_refine_ls_hydrogen_treatment constr
_refine_ls_matrix_type full
_refine_ls_number_parameters 1191
_refine_ls_number_reflns 22749
_refine_ls_number_restraints 0
_refine_ls_restrained_S_all 1.076
_refine_ls_R_factor_all 0.0668
_refine_ls_R_factor_gt 0.0385
_refine_ls_shift/su_max 0.008
_refine_ls_shift/su_mean 0.000
_refine_ls_structure_factor_coef Fsqd
_refine_ls_weighting_details 'calc w=1/[\s^2^(Fo^2^)+(0.0279P)^2^+11.2888P] where P=(Fo^2^+2Fc^2^)/3'
_refine_ls_weighting_scheme calc
_refine_ls_wR_factor_gt 0.0830
_refine_ls_wR_factor_ref 0.0929
_reflns_number_gt 16586
_reflns_number_total 22749
_reflns_threshold_expression I>2\s(I)
_cod_data_source_file om070098rsi20070226_082650.cif
_cod_data_source_block II
_cod_original_sg_symbol_H-M 'P 21/c'
_cod_database_code 4073134

loop_
_symmetry_equiv_pos_as_xyz
'x, y, z'
'-x, y+1/2, -z+1/2'
'-x, -y, -z'
'x, -y-1/2, z-1/2'

loop_
_atom_site_label
_atom_site_type_symbol
_atom_site_fract_x
_atom_site_fract_y
_atom_site_fract_z
_atom_site_U_iso_or_equiv
_atom_site_adp_type
_atom_site_occupancy
_atom_site_symmetry_multiplicity
_atom_site_calc_flag
_atom_site_refinement_flags
Ti1 Ti 0.77896(4) 0.10837(2) -0.00655(2) 0.03014(12) Uani 1 1 d .
Si1 Si 0.95416(7) 0.10272(3) -0.10166(3) 0.0392(2) Uani 1 1 d .
C11 C 0.8476(2) 0.07250(11) -0.07597(11) 0.0308(7) Uani 1 1 d .
C12 C 0.7497(2) 0.08248(12) -0.08925(12) 0.0374(8) Uani 1 1 d .
H12 H 0.7271 0.1058 -0.1131 0.045 Uiso 1 1 calc R
C13 C 0.6933(2) 0.05174(13) -0.06081(13) 0.0442(8) Uani 1 1 d .
H13 H 0.6271 0.0508 -0.0626 0.053 Uiso 1 1 calc R
C14 C 0.7534(2) 0.02244(12) -0.02901(12) 0.0398(8) Uani 1 1 d .
H14 H 0.7342 -0.0010 -0.0056 0.048 Uiso 1 1 calc R
C15 C 0.8476(2) 0.03445(11) -0.03852(11) 0.0317(7) Uani 1 1 d .
H15 H 0.9015 0.0198 -0.0228 0.038 Uiso 1 1 calc R
C16 C 1.0609(2) 0.08503(15) -0.06275(14) 0.0508(9) Uani 1 1 d .
H16A H 1.0670 0.0489 -0.0621 0.076 Uiso 1 1 calc R
H16B H 1.0553 0.0974 -0.0292 0.076 Uiso 1 1 calc R
H16C H 1.1161 0.0996 -0.0766 0.076 Uiso 1 1 calc R
C17 C 0.9389(3) 0.17147(13) -0.11161(17) 0.0664(12) Uani 1 1 d .
H17A H 0.9904 0.1842 -0.1301 0.100 Uiso 1 1 calc R
H17B H 0.9388 0.1883 -0.0797 0.100 Uiso 1 1 calc R
H17C H 0.8797 0.1777 -0.1302 0.100 Uiso 1 1 calc R
F11 F 0.96274(15) 0.07841(7) -0.15647(7) 0.0486(5) Uani 1 1 d .
F12 F 0.66091(13) 0.12032(8) 0.01459(7) 0.0510(5) Uani 1 1 d .
F13 F 0.78174(15) 0.17018(6) -0.03515(7) 0.0456(5) Uani 1 1 d .
F14 F 0.79399(11) 0.07723(6) 0.06326(6) 0.0274(4) Uani 1 1 d .
F15 F 0.90607(11) 0.12394(6) 0.02101(6) 0.0270(4) Uani 1 1 d .
F16 F 0.97596(11) 0.04449(6) 0.06199(6) 0.0283(4) Uani 1 1 d .
Ti2 Ti 0.91858(3) 0.094714(18) 0.096625(18) 0.02113(11) Uani 1 1 d .
Si2 Si 0.69200(6) 0.07273(4) 0.16138(3) 0.0357(2) Uani 1 1 d .
C21 C 0.8249(2) 0.06948(11) 0.16356(10) 0.0280(6) Uani 1 1 d .
C22 C 0.8886(2) 0.10713(11) 0.18337(10) 0.0280(6) Uani 1 1 d .
H22 H 0.8710 0.1386 0.1953 0.034 Uiso 1 1 calc R
C23 C 0.9822(2) 0.08931(11) 0.18202(10) 0.0294(7) Uani 1 1 d .
H23 H 1.0370 0.1068 0.1927 0.035 Uiso 1 1 calc R
C24 C 0.9785(2) 0.04048(11) 0.16165(11) 0.0318(7) Uani 1 1 d .
H24 H 1.0305 0.0198 0.1566 0.038 Uiso 1 1 calc R
C25 C 0.8831(2) 0.02827(11) 0.15026(11) 0.0292(6) Uani 1 1 d .
H25 H 0.8612 -0.0020 0.1362 0.035 Uiso 1 1 calc R
C26 C 0.6356(2) 0.02185(14) 0.12321(15) 0.0512(9) Uani 1 1 d .
H26A H 0.6638 -0.0100 0.1328 0.077 Uiso 1 1 calc R
H26B H 0.6447 0.0281 0.0884 0.077 Uiso 1 1 calc R
H26C H 0.5687 0.0209 0.1285 0.077 Uiso 1 1 calc R
C27 C 0.6502(2) 0.13658(14) 0.14505(15) 0.0510(9) Uani 1 1 d .
H27A H 0.5850 0.1401 0.1532 0.077 Uiso 1 1 calc R
H27B H 0.6552 0.1421 0.1098 0.077 Uiso 1 1 calc R
H27C H 0.6884 0.1610 0.1636 0.077 Uiso 1 1 calc R
F21 F 0.66743(15) 0.06207(9) 0.21857(8) 0.0607(6) Uani 1 1 d .
F22 F 0.86683(10) 0.16633(5) 0.10173(5) 0.0229(3) Uani 1 1 d .
F23 F 1.04087(10) 0.13074(5) 0.09647(6) 0.0240(3) Uani 1 1 d .
Ti3 Ti 0.89896(3) 0.238131(18) 0.120051(18) 0.02121(11) Uani 1 1 d .
Si3 Si 0.96848(6) 0.33750(3) 0.02989(3) 0.02633(17) Uani 1 1 d .
C31 C 0.86996(19) 0.30177(10) 0.05823(10) 0.0238(6) Uani 1 1 d .
C32 C 0.8156(2) 0.31573(11) 0.09949(11) 0.0287(6) Uani 1 1 d .
H32 H 0.8259 0.3445 0.1192 0.034 Uiso 1 1 calc R
C33 C 0.7451(2) 0.28004(12) 0.10594(11) 0.0317(7) Uani 1 1 d .
H33 H 0.7004 0.2808 0.1303 0.038 Uiso 1 1 calc R
C34 C 0.7531(2) 0.24257(11) 0.06906(11) 0.0300(7) Uani 1 1 d .
H34 H 0.7150 0.2140 0.0647 0.036 Uiso 1 1 calc R
C35 C 0.82925(19) 0.25609(10) 0.03991(10) 0.0251(6) Uani 1 1 d .
H35 H 0.8496 0.2378 0.0128 0.030 Uiso 1 1 calc R
C36 C 0.9324(2) 0.40423(11) 0.02350(13) 0.0402(8) Uani 1 1 d .
H36A H 0.9274 0.4188 0.0562 0.060 Uiso 1 1 calc R
H36B H 0.8718 0.4063 0.0051 0.060 Uiso 1 1 calc R
H36C H 0.9790 0.4225 0.0058 0.060 Uiso 1 1 calc R
C37 C 0.9966(2) 0.30674(12) -0.02929(11) 0.0350(7) Uani 1 1 d .
H37A H 1.0440 0.3261 -0.0452 0.052 Uiso 1 1 calc R
H37B H 0.9401 0.3048 -0.0511 0.052 Uiso 1 1 calc R
H37C H 1.0204 0.2733 -0.0224 0.052 Uiso 1 1 calc R
F31 F 1.06180(12) 0.33585(6) 0.06729(6) 0.0354(4) Uani 1 1 d .
F32 F 0.84098(11) 0.23004(6) 0.17925(6) 0.0291(4) Uani 1 1 d .
F33 F 1.00571(10) 0.20055(5) 0.15749(5) 0.0220(3) Uani 1 1 d .
F34 F 1.00839(10) 0.22804(5) 0.07436(5) 0.0216(3) Uani 1 1 d .
F35 F 0.97696(11) 0.29355(6) 0.15115(6) 0.0272(4) Uani 1 1 d .
F37 F 0.44417(11) 0.27965(5) 0.33426(6) 0.0250(3) Uani 1 1 d .
Ti4 Ti 1.11622(3) 0.192586(17) 0.112221(18) 0.02001(10) Uani 1 1 d .
Si4 Si 1.33155(6) 0.11297(3) 0.13089(3) 0.03178(19) Uani 1 1 d .
C41 C 1.26490(19) 0.15759(10) 0.08764(10) 0.0236(6) Uani 1 1 d .
C42 C 1.19492(19) 0.14529(11) 0.04911(10) 0.0238(6) Uani 1 1 d .
H42 H 1.1757 0.1127 0.0401 0.029 Uiso 1 1 calc R
C43 C 1.1592(2) 0.18994(11) 0.02670(11) 0.0297(7) Uani 1 1 d .
H43 H 1.1126 0.1920 0.0006 0.036 Uiso 1 1 calc R
C44 C 1.2060(2) 0.23095(11) 0.05043(11) 0.0309(7) Uani 1 1 d .
H44 H 1.1962 0.2650 0.0430 0.037 Uiso 1 1 calc R
C45 C 1.2705(2) 0.21107(11) 0.08751(11) 0.0281(6) Uani 1 1 d .
H45 H 1.3108 0.2302 0.1088 0.034 Uiso 1 1 calc R
C46 C 1.2599(3) 0.05852(12) 0.14909(13) 0.0452(9) Uani 1 1 d .
H46A H 1.2223 0.0465 0.1204 0.068 Uiso 1 1 calc R
H46B H 1.2186 0.0687 0.1747 0.068 Uiso 1 1 calc R
H46C H 1.3012 0.0320 0.1617 0.068 Uiso 1 1 calc R
C47 C 1.3910(2) 0.14869(15) 0.18295(12) 0.0455(9) Uani 1 1 d .
H47A H 1.4327 0.1266 0.2024 0.068 Uiso 1 1 calc R
H47B H 1.3440 0.1623 0.2039 0.068 Uiso 1 1 calc R
H47C H 1.4272 0.1759 0.1697 0.068 Uiso 1 1 calc R
F41 F 1.41363(14) 0.09091(8) 0.09768(7) 0.0529(5) Uani 1 1 d .
F42 F 1.16854(10) 0.16373(6) 0.16996(6) 0.0256(3) Uani 1 1 d .
F43 F 1.14225(11) 0.26071(5) 0.14085(6) 0.0247(3) Uani 1 1 d .
Ti5 Ti 1.10112(4) 0.321987(18) 0.177097(18) 0.02512(11) Uani 1 1 d .
Si5 Si 1.19845(6) 0.41444(3) 0.26718(3) 0.02981(18) Uani 1 1 d .
C51 C 1.1508(2) 0.34914(11) 0.25741(10) 0.0265(6) Uani 1 1 d .
C52 C 1.2012(2) 0.30383(11) 0.24802(10) 0.0292(7) Uani 1 1 d .
H52 H 1.2667 0.3015 0.2453 0.035 Uiso 1 1 calc R
C53 C 1.1375(2) 0.26330(11) 0.24342(10) 0.0340(7) Uani 1 1 d .
H53 H 1.1530 0.2298 0.2371 0.041 Uiso 1 1 calc R
C54 C 1.0458(2) 0.28216(12) 0.25003(11) 0.0351(7) Uani 1 1 d .
H54 H 0.9898 0.2634 0.2487 0.042 Uiso 1 1 calc R
C55 C 1.0540(2) 0.33414(12) 0.25897(11) 0.0307(7) Uani 1 1 d .
H55 H 1.0037 0.3557 0.2650 0.037 Uiso 1 1 calc R
C56 C 1.3186(2) 0.42146(14) 0.24489(15) 0.0500(9) Uani 1 1 d .
H56A H 1.3390 0.4559 0.2491 0.075 Uiso 1 1 calc R
H56B H 1.3180 0.4125 0.2100 0.075 Uiso 1 1 calc R
H56C H 1.3616 0.3996 0.2639 0.075 Uiso 1 1 calc R
C57 C 1.1137(2) 0.46235(11) 0.24213(12) 0.0372(7) Uani 1 1 d .
H57A H 1.0531 0.4572 0.2561 0.056 Uiso 1 1 calc R
H57B H 1.1068 0.4594 0.2063 0.056 Uiso 1 1 calc R
H57C H 1.1370 0.4955 0.2510 0.056 Uiso 1 1 calc R
F51 F 1.20815(13) 0.42023(7) 0.32734(6) 0.0392(4) Uani 1 1 d .
F52 F 1.21096(13) 0.34790(6) 0.15541(6) 0.0377(4) Uani 1 1 d .
F53 F 1.03918(14) 0.38189(6) 0.16544(7) 0.0427(5) Uani 1 1 d .
Ti6 Ti 0.26724(4) 0.094406(18) 0.490108(19) 0.02440(11) Uani 1 1 d .
Si6 Si 0.45319(6) 0.10298(3) 0.58998(3) 0.02718(18) Uani 1 1 d .
C61 C 0.3492(2) 0.06581(10) 0.56304(10) 0.0244(6) Uani 1 1 d .
C62 C 0.2515(2) 0.07107(11) 0.57310(11) 0.0297(7) Uani 1 1 d .
H62 H 0.2270 0.0941 0.5954 0.036 Uiso 1 1 calc R
C63 C 0.1982(2) 0.03598(11) 0.54400(12) 0.0342(7) Uani 1 1 d .
H63 H 0.1326 0.0317 0.5436 0.041 Uiso 1 1 calc R
C64 C 0.2612(2) 0.00836(11) 0.51541(11) 0.0317(7) Uani 1 1 d .
H64 H 0.2446 -0.0171 0.4925 0.038 Uiso 1 1 calc R
C65 C 0.3536(2) 0.02614(10) 0.52757(10) 0.0258(6) Uani 1 1 d .
H65 H 0.4089 0.0139 0.5144 0.031 Uiso 1 1 calc R
C66 C 0.5593(2) 0.08851(12) 0.55546(11) 0.0334(7) Uani 1 1 d .
H66A H 0.6113 0.1094 0.5678 0.050 Uiso 1 1 calc R
H66B H 0.5460 0.0950 0.5204 0.050 Uiso 1 1 calc R
H66C H 0.5759 0.0535 0.5602 0.050 Uiso 1 1 calc R
C67 C 0.4277(3) 0.17108(11) 0.59487(13) 0.0438(8) Uani 1 1 d .
H67A H 0.3716 0.1758 0.6131 0.066 Uiso 1 1 calc R
H67B H 0.4177 0.1852 0.5619 0.066 Uiso 1 1 calc R
H67C H 0.4806 0.1877 0.6122 0.066 Uiso 1 1 calc R
F61 F 0.47086(12) 0.08288(6) 0.64668(6) 0.0331(4) Uani 1 1 d .
F62 F 0.26255(13) 0.15791(6) 0.51464(6) 0.0360(4) Uani 1 1 d .
F63 F 0.14484(12) 0.09927(7) 0.46528(7) 0.0412(4) Uani 1 1 d .
F64 F 0.39055(11) 0.11349(5) 0.46644(6) 0.0245(3) Uani 1 1 d .
F65 F 0.27970(11) 0.06241(6) 0.42173(6) 0.0258(3) Uani 1 1 d .
Ti7 Ti 0.39990(3) 0.082402(17) 0.392418(18) 0.02044(10) Uani 1 1 d .
Si7 Si 0.16824(6) 0.05174(4) 0.32148(3) 0.0425(2) Uani 1 1 d .
C71 C 0.3013(2) 0.05235(11) 0.32330(10) 0.0291(6) Uani 1 1 d .
C72 C 0.3582(2) 0.09119(11) 0.30439(10) 0.0276(6) Uani 1 1 d .
H72 H 0.3357 0.1217 0.2911 0.033 Uiso 1 1 calc R
C73 C 0.4541(2) 0.07641(11) 0.30878(10) 0.0288(6) Uani 1 1 d .
H73 H 0.5057 0.0953 0.2990 0.035 Uiso 1 1 calc R
C74 C 0.4583(2) 0.02801(11) 0.33055(11) 0.0307(7) Uani 1 1 d .
H74 H 0.5130 0.0090 0.3375 0.037 Uiso 1 1 calc R
C75 C 0.3654(2) 0.01367(11) 0.33992(11) 0.0308(7) Uani 1 1 d .
H75 H 0.3483 -0.0166 0.3548 0.037 Uiso 1 1 calc R
C76 C 0.1212(3) 0.00182(16) 0.36102(15) 0.0619(11) Uani 1 1 d .
H76A H 0.0554 -0.0039 0.3514 0.093 Uiso 1 1 calc R
H76B H 0.1273 0.0121 0.3955 0.093 Uiso 1 1 calc R
H76C H 0.1565 -0.0288 0.3568 0.093 Uiso 1 1 calc R
C77 C 0.1224(3) 0.11547(16) 0.33247(18) 0.0656(12) Uani 1 1 d .
H77A H 0.1589 0.1398 0.3150 0.098 Uiso 1 1 calc R
H77B H 0.1274 0.1227 0.3678 0.098 Uiso 1 1 calc R
H77C H 0.0569 0.1173 0.3204 0.098 Uiso 1 1 calc R
F71 F 0.13955(15) 0.03652(10) 0.26411(8) 0.0710(7) Uani 1 1 d .
F72 F 0.46442(11) 0.03458(6) 0.43046(6) 0.0271(4) Uani 1 1 d .
F73 F 0.34377(10) 0.15266(5) 0.38389(5) 0.0220(3) Uani 1 1 d .
F74 F 0.52092(10) 0.11982(5) 0.39628(6) 0.0230(3) Uani 1 1 d .
Ti8 Ti 0.37200(3) 0.224528(18) 0.365576(18) 0.02037(10) Uani 1 1 d .
Si8 Si 0.45081(6) 0.32710(3) 0.45483(3) 0.02996(18) Uani 1 1 d .
C81 C 0.3496(2) 0.28979(10) 0.42530(10) 0.0252(6) Uani 1 1 d .
C82 C 0.3127(2) 0.24389(10) 0.44397(11) 0.0255(6) Uani 1 1 d .
H82 H 0.3374 0.2266 0.4721 0.031 Uiso 1 1 calc R
C83 C 0.2336(2) 0.22874(11) 0.41349(11) 0.0274(6) Uani 1 1 d .
H83 H 0.1973 0.1998 0.4178 0.033 Uiso 1 1 calc R
C84 C 0.2185(2) 0.26493(11) 0.37527(11) 0.0306(7) Uani 1 1 d .
H84 H 0.1702 0.2644 0.3500 0.037 Uiso 1 1 calc R
C85 C 0.2892(2) 0.30199(11) 0.38220(11) 0.0294(7) Uani 1 1 d .
H85 H 0.2957 0.3302 0.3619 0.035 Uiso 1 1 calc R
C86 C 0.4900(2) 0.29783(12) 0.51496(11) 0.0369(7) Uani 1 1 d .
H86A H 0.5163 0.2650 0.5089 0.055 Uiso 1 1 calc R
H86B H 0.4365 0.2944 0.5355 0.055 Uiso 1 1 calc R
H86C H 0.5375 0.3188 0.5318 0.055 Uiso 1 1 calc R
C87 C 0.4125(3) 0.39344(12) 0.46048(16) 0.0540(10) Uani 1 1 d .
H87A H 0.4611 0.4123 0.4790 0.081 Uiso 1 1 calc R
H87B H 0.3546 0.3947 0.4778 0.081 Uiso 1 1 calc R
H87C H 0.4019 0.4078 0.4276 0.081 Uiso 1 1 calc R
F81 F 0.53836(12) 0.32612(7) 0.41884(7) 0.0385(4) Uani 1 1 d .
F82 F 0.30720(11) 0.21376(6) 0.30521(6) 0.0276(4) Uani 1 1 d .
F83 F 0.48843(10) 0.21712(5) 0.41407(5) 0.0211(3) Uani 1 1 d .
F84 F 0.47489(10) 0.18675(5) 0.33184(5) 0.0210(3) Uani 1 1 d .
Ti9 Ti 0.59242(3) 0.181400(17) 0.379673(18) 0.01979(10) Uani 1 1 d .
Si9 Si 0.80626(7) 0.10475(4) 0.36481(3) 0.0467(3) Uani 1 1 d .
C91 C 0.74743(19) 0.15016(12) 0.40739(11) 0.0302(7) Uani 1 1 d .
C92 C 0.7496(2) 0.20340(12) 0.40615(12) 0.0346(7) Uani 1 1 d .
H92 H 0.7853 0.2227 0.3849 0.042 Uiso 1 1 calc R
C93 C 0.6897(2) 0.22312(11) 0.44168(11) 0.0321(7) Uani 1 1 d .
H93 H 0.6790 0.2572 0.4480 0.039 Uiso 1 1 calc R
C94 C 0.64937(19) 0.18209(11) 0.46583(10) 0.0259(6) Uani 1 1 d .
H94 H 0.6070 0.1839 0.4912 0.031 Uiso 1 1 calc R
C95 C 0.68444(19) 0.13754(11) 0.44478(10) 0.0248(6) Uani 1 1 d .
H95 H 0.6686 0.1048 0.4540 0.030 Uiso 1 1 calc R
C96 C 0.8501(3) 0.1381(2) 0.31036(15) 0.0740(14) Uani 1 1 d .
H96A H 0.8888 0.1662 0.3217 0.111 Uiso 1 1 calc R
H96B H 0.7970 0.1501 0.2895 0.111 Uiso 1 1 calc R
H96C H 0.8873 0.1153 0.2915 0.111 Uiso 1 1 calc R
C97 C 0.7322(3) 0.04901(14) 0.34971(14) 0.0570(11) Uani 1 1 d .
H97A H 0.7723 0.0207 0.3429 0.085 Uiso 1 1 calc R
H97B H 0.6909 0.0560 0.3207 0.085 Uiso 1 1 calc R
H97C H 0.6947 0.0412 0.3776 0.085 Uiso 1 1 calc R
F91 F 0.89796(15) 0.08535(11) 0.39780(8) 0.0754(8) Uani 1 1 d .
F92 F 0.63639(10) 0.15096(6) 0.32377(6) 0.0265(3) Uani 1 1 d .
F93 F 0.61166(11) 0.24819(6) 0.34879(6) 0.0243(3) Uani 1 1 d .
Ti10 Ti 0.56370(4) 0.306440(18) 0.308299(18) 0.02323(11) Uani 1 1 d .
Si10 Si 0.69039(6) 0.38132(3) 0.22405(3) 0.02860(18) Uani 1 1 d .
C101 C 0.6147(2) 0.32391(10) 0.22915(10) 0.0249(6) Uani 1 1 d .
C102 C 0.6476(2) 0.27414(10) 0.24143(10) 0.0266(6) Uani 1 1 d .
H102 H 0.7110 0.2647 0.2463 0.032 Uiso 1 1 calc R
C103 C 0.5699(2) 0.24192(11) 0.24492(10) 0.0293(6) Uani 1 1 d .
H103 H 0.5725 0.2076 0.2528 0.035 Uiso 1 1 calc R
C104 C 0.4868(2) 0.27044(11) 0.23447(10) 0.0307(7) Uani 1 1 d .
H104 H 0.4247 0.2583 0.2343 0.037 Uiso 1 1 calc R
C105 C 0.5135(2) 0.32017(11) 0.22433(10) 0.0273(6) Uani 1 1 d .
H105 H 0.4719 0.3466 0.2158 0.033 Uiso 1 1 calc R
C106 C 0.6455(3) 0.43596(12) 0.25790(12) 0.0416(8) Uani 1 1 d .
H10A H 0.6852 0.4648 0.2526 0.062 Uiso 1 1 calc R
H10B H 0.6464 0.4284 0.2931 0.062 Uiso 1 1 calc R
H10C H 0.5815 0.4432 0.2457 0.062 Uiso 1 1 calc R
C107 C 0.8157(2) 0.36577(14) 0.24101(13) 0.0449(9) Uani 1 1 d .
H10D H 0.8347 0.3374 0.2215 0.067 Uiso 1 1 calc R
H10E H 0.8227 0.3575 0.2760 0.067 Uiso 1 1 calc R
H10F H 0.8551 0.3944 0.2343 0.067 Uiso 1 1 calc R
F101 F 0.68599(12) 0.39430(6) 0.16485(6) 0.0343(4) Uani 1 1 d .
F102 F 0.67756(12) 0.33379(6) 0.32989(6) 0.0333(4) Uani 1 1 d .
F103 F 0.50430(13) 0.36682(6) 0.31582(6) 0.0377(4) Uani 1 1 d .

loop_
_atom_site_aniso_label
_atom_site_aniso_U_11
_atom_site_aniso_U_22
_atom_site_aniso_U_33
_atom_site_aniso_U_23
_atom_site_aniso_U_13
_atom_site_aniso_U_12
Ti1 0.0368(3) 0.0285(3) 0.0246(3) -0.0047(2) -0.0027(2) 0.0096(2)
Si1 0.0568(6) 0.0294(5) 0.0324(5) -0.0071(4) 0.0105(4) -0.0049(4)
C11 0.0438(18) 0.0248(15) 0.0234(15) -0.0078(12) -0.0026(13) 0.0054(13)
C12 0.050(2) 0.0315(17) 0.0292(16) -0.0073(13) -0.0108(15) 0.0090(15)
C13 0.0380(19) 0.044(2) 0.049(2) -0.0153(17) -0.0040(16) 0.0001(16)
C14 0.053(2) 0.0319(17) 0.0352(18) -0.0060(14) 0.0064(16) -0.0037(15)
C15 0.0446(19) 0.0244(15) 0.0258(15) -0.0053(12) 0.0005(13) 0.0079(13)
C16 0.045(2) 0.064(2) 0.044(2) -0.0175(18) 0.0120(17) -0.0087(18)
C17 0.100(3) 0.031(2) 0.071(3) -0.0049(19) 0.031(3) -0.011(2)
F11 0.0751(14) 0.0415(11) 0.0302(10) -0.0049(8) 0.0125(10) -0.0017(10)
F12 0.0413(11) 0.0710(14) 0.0401(11) -0.0125(10) -0.0038(9) 0.0256(10)
F13 0.0745(14) 0.0263(9) 0.0341(10) -0.0048(8) -0.0130(10) 0.0148(9)
F14 0.0274(8) 0.0305(9) 0.0242(8) 0.0006(7) 0.0008(7) -0.0006(7)
F15 0.0349(9) 0.0237(8) 0.0226(8) -0.0005(6) 0.0035(7) 0.0019(7)
F16 0.0329(9) 0.0230(8) 0.0292(9) -0.0007(7) 0.0036(7) 0.0039(7)
Ti2 0.0231(3) 0.0187(2) 0.0218(2) 0.00155(19) 0.0030(2) 0.00090(19)
Si2 0.0301(5) 0.0424(5) 0.0354(5) 0.0044(4) 0.0096(4) -0.0030(4)
C21 0.0315(16) 0.0298(15) 0.0231(14) 0.0074(12) 0.0048(12) -0.0002(12)
C22 0.0370(17) 0.0292(15) 0.0181(14) 0.0040(12) 0.0046(12) -0.0005(13)
C23 0.0314(16) 0.0347(17) 0.0217(14) 0.0085(12) -0.0025(12) -0.0044(13)
C24 0.0336(17) 0.0303(16) 0.0319(16) 0.0131(13) 0.0032(13) 0.0029(13)
C25 0.0370(17) 0.0232(15) 0.0279(15) 0.0063(12) 0.0048(13) -0.0028(12)
C26 0.0356(19) 0.051(2) 0.066(3) 0.0028(19) -0.0013(18) -0.0097(16)
C27 0.0318(19) 0.051(2) 0.072(3) 0.0021(19) 0.0167(18) 0.0070(16)
F21 0.0517(13) 0.0893(17) 0.0431(12) 0.0131(11) 0.0199(10) -0.0113(12)
F22 0.0242(8) 0.0220(8) 0.0226(8) 0.0002(6) 0.0017(6) 0.0030(6)
F23 0.0237(8) 0.0211(8) 0.0274(8) 0.0014(6) 0.0042(7) 0.0013(6)
Ti3 0.0223(3) 0.0213(2) 0.0199(2) -0.0014(2) 0.00065(19) 0.00428(19)
Si3 0.0277(4) 0.0228(4) 0.0280(4) 0.0003(3) -0.0029(3) 0.0015(3)
C31 0.0241(14) 0.0222(14) 0.0244(14) 0.0008(11) -0.0048(11) 0.0072(11)
C32 0.0332(16) 0.0269(15) 0.0254(15) -0.0014(12) -0.0047(12) 0.0131(13)
C33 0.0233(15) 0.0394(17) 0.0325(16) 0.0044(14) 0.0018(13) 0.0097(13)
C34 0.0247(15) 0.0305(16) 0.0337(16) 0.0055(13) -0.0068(13) 0.0027(12)
C35 0.0276(15) 0.0253(14) 0.0216(14) 0.0009(11) -0.0047(12) 0.0051(11)
C36 0.045(2) 0.0280(16) 0.048(2) 0.0027(15) 0.0024(16) 0.0032(14)
C37 0.0333(17) 0.0372(18) 0.0346(17) -0.0018(14) 0.0039(14) 0.0001(14)
F31 0.0323(9) 0.0337(9) 0.0390(10) 0.0027(8) -0.0094(8) -0.0039(7)
F32 0.0286(9) 0.0347(9) 0.0245(8) -0.0009(7) 0.0044(7) 0.0065(7)
F33 0.0229(8) 0.0234(8) 0.0199(8) 0.0013(6) 0.0015(6) 0.0047(6)
F34 0.0231(8) 0.0211(8) 0.0207(8) 0.0009(6) 0.0019(6) 0.0023(6)
F35 0.0292(9) 0.0241(8) 0.0276(9) -0.0046(7) -0.0036(7) 0.0048(7)
F37 0.0289(8) 0.0217(8) 0.0251(8) 0.0053(6) 0.0077(7) 0.0036(6)
Ti4 0.0206(2) 0.0192(2) 0.0204(2) 0.00088(19) 0.00187(19) 0.00173(19)
Si4 0.0276(4) 0.0382(5) 0.0297(4) 0.0030(4) 0.0029(3) 0.0100(4)
C41 0.0228(14) 0.0264(14) 0.0219(14) -0.0023(11) 0.0047(11) 0.0020(11)
C42 0.0228(14) 0.0281(15) 0.0210(14) -0.0028(11) 0.0051(11) 0.0025(11)
C43 0.0285(16) 0.0392(17) 0.0217(14) 0.0011(13) 0.0050(12) 0.0060(13)
C44 0.0341(17) 0.0267(15) 0.0334(16) 0.0077(13) 0.0168(13) 0.0034(13)
C45 0.0228(15) 0.0292(15) 0.0333(16) -0.0040(13) 0.0102(12) -0.0049(12)
C46 0.061(2) 0.0297(17) 0.045(2) 0.0063(15) 0.0081(17) 0.0117(16)
C47 0.0294(17) 0.071(3) 0.0350(18) 0.0001(17) -0.0030(14) 0.0015(17)
F41 0.0448(12) 0.0683(14) 0.0469(12) 0.0066(10) 0.0127(9) 0.0311(10)
F42 0.0241(8) 0.0291(8) 0.0234(8) 0.0043(7) 0.0015(6) 0.0039(7)
F43 0.0268(8) 0.0231(8) 0.0243(8) -0.0032(6) 0.0008(7) -0.0001(6)
Ti5 0.0329(3) 0.0210(3) 0.0208(2) -0.0014(2) -0.0035(2) 0.0010(2)
Si5 0.0309(4) 0.0301(4) 0.0281(4) -0.0084(3) -0.0011(3) 0.0028(3)
C51 0.0289(15) 0.0304(16) 0.0199(14) -0.0031(12) -0.0006(12) 0.0047(12)
C52 0.0331(16) 0.0329(16) 0.0211(14) -0.0015(12) -0.0036(12) 0.0109(13)
C53 0.056(2) 0.0262(16) 0.0190(14) 0.0000(12) -0.0053(14) 0.0080(14)
C54 0.0439(19) 0.0394(18) 0.0216(15) 0.0048(13) -0.0028(13) -0.0106(15)
C55 0.0291(16) 0.0384(17) 0.0246(15) -0.0044(13) 0.0009(12) 0.0053(13)
C56 0.039(2) 0.054(2) 0.059(2) -0.0180(19) 0.0089(17) -0.0040(17)
C57 0.048(2) 0.0294(16) 0.0334(17) -0.0043(14) -0.0020(15) 0.0009(14)
F51 0.0502(11) 0.0370(10) 0.0292(9) -0.0114(8) -0.0082(8) 0.0057(8)
F52 0.0498(11) 0.0350(10) 0.0283(9) 0.0014(8) 0.0018(8) -0.0132(8)
F53 0.0610(12) 0.0301(10) 0.0349(10) -0.0077(8) -0.0165(9) 0.0053(9)
Ti6 0.0266(3) 0.0228(3) 0.0238(3) 0.0030(2) 0.0014(2) 0.0032(2)
Si6 0.0359(5) 0.0222(4) 0.0230(4) 0.0016(3) -0.0022(3) -0.0019(3)
C61 0.0316(16) 0.0208(14) 0.0207(13) 0.0038(11) 0.0021(12) 0.0006(11)
C62 0.0375(17) 0.0278(15) 0.0241(15) 0.0056(12) 0.0042(13) 0.0029(13)
C63 0.0318(17) 0.0353(17) 0.0357(17) 0.0129(14) 0.0034(14) -0.0033(14)
C64 0.0413(18) 0.0221(15) 0.0310(16) 0.0061(12) -0.0048(14) -0.0080(13)
C65 0.0363(16) 0.0201(14) 0.0208(14) 0.0049(11) -0.0001(12) 0.0046(12)
C66 0.0364(17) 0.0363(17) 0.0271(16) 0.0047(13) 0.0001(13) -0.0067(14)
C67 0.057(2) 0.0267(17) 0.046(2) -0.0026(15) -0.0071(17) -0.0020(15)
F61 0.0434(10) 0.0333(9) 0.0221(8) 0.0006(7) -0.0025(7) -0.0016(8)
F62 0.0516(11) 0.0245(9) 0.0326(9) 0.0027(7) 0.0087(8) 0.0076(8)
F63 0.0304(10) 0.0542(12) 0.0390(10) 0.0056(9) 0.0005(8) 0.0113(8)
F64 0.0279(8) 0.0228(8) 0.0225(8) 0.0015(6) -0.0001(7) -0.0013(6)
F65 0.0258(8) 0.0265(8) 0.0250(8) -0.0017(7) -0.0006(7) -0.0040(7)
Ti7 0.0219(2) 0.0175(2) 0.0216(2) 0.00053(19) -0.0013(2) -0.00020(19)
Si7 0.0308(5) 0.0625(6) 0.0333(5) -0.0040(4) -0.0069(4) -0.0111(4)
C71 0.0365(17) 0.0306(16) 0.0198(14) -0.0068(12) -0.0026(12) -0.0046(13)
C72 0.0355(16) 0.0289(15) 0.0181(13) -0.0031(12) -0.0003(12) 0.0011(13)
C73 0.0330(16) 0.0308(16) 0.0230(14) -0.0070(12) 0.0053(12) -0.0019(13)
C74 0.0352(17) 0.0259(15) 0.0307(16) -0.0083(12) -0.0019(13) 0.0064(13)
C75 0.0431(18) 0.0221(15) 0.0266(15) -0.0060(12) -0.0016(13) -0.0058(13)
C76 0.050(2) 0.078(3) 0.058(3) -0.006(2) 0.0040(19) -0.031(2)
C77 0.0288(19) 0.080(3) 0.087(3) 0.002(2) -0.008(2) 0.0090(19)
F71 0.0500(13) 0.123(2) 0.0377(12) -0.0105(13) -0.0148(10) -0.0232(13)
F72 0.0303(9) 0.0207(8) 0.0301(9) 0.0033(7) -0.0018(7) 0.0036(7)
F73 0.0216(8) 0.0201(8) 0.0242(8) 0.0024(6) 0.0007(6) 0.0018(6)
F74 0.0208(8) 0.0202(8) 0.0276(8) 0.0026(6) -0.0012(6) -0.0008(6)
Ti8 0.0213(2) 0.0199(2) 0.0200(2) 0.00273(19) 0.00158(19) 0.00327(19)
Si8 0.0349(5) 0.0236(4) 0.0323(4) -0.0014(3) 0.0089(4) -0.0029(3)
C81 0.0291(15) 0.0204(14) 0.0271(15) -0.0003(11) 0.0092(12) 0.0052(11)
C82 0.0275(15) 0.0245(14) 0.0253(14) 0.0023(12) 0.0069(12) 0.0042(12)
C83 0.0251(15) 0.0285(15) 0.0296(15) -0.0012(12) 0.0099(12) 0.0027(12)
C84 0.0243(15) 0.0387(17) 0.0289(16) -0.0010(13) 0.0029(12) 0.0108(13)
C85 0.0336(17) 0.0255(15) 0.0299(16) 0.0048(12) 0.0087(13) 0.0104(12)
C86 0.0359(18) 0.0436(19) 0.0315(17) -0.0042(14) 0.0040(14) -0.0079(14)
C87 0.063(2) 0.0283(18) 0.072(3) -0.0079(18) 0.012(2) -0.0008(17)
F81 0.0405(10) 0.0383(10) 0.0378(10) -0.0009(8) 0.0126(8) -0.0082(8)
F82 0.0268(8) 0.0318(9) 0.0237(8) 0.0026(7) -0.0032(7) 0.0067(7)
F83 0.0215(8) 0.0219(8) 0.0197(7) 0.0009(6) 0.0005(6) 0.0006(6)
F84 0.0214(8) 0.0217(8) 0.0197(7) 0.0009(6) -0.0002(6) 0.0031(6)
Ti9 0.0190(2) 0.0199(2) 0.0203(2) 0.00196(19) 0.00048(19) 0.00068(19)
Si9 0.0331(5) 0.0800(8) 0.0268(5) -0.0005(5) 0.0016(4) 0.0258(5)
C91 0.0191(14) 0.0453(18) 0.0256(15) 0.0052(13) -0.0040(12) 0.0052(13)
C92 0.0231(15) 0.0456(19) 0.0342(17) 0.0149(15) -0.0065(13) -0.0102(13)
C93 0.0326(16) 0.0293(16) 0.0327(16) 0.0004(13) -0.0143(14) -0.0028(13)
C94 0.0251(14) 0.0325(16) 0.0193(14) 0.0000(12) -0.0053(11) 0.0012(12)
C95 0.0248(14) 0.0267(15) 0.0222(14) 0.0029(11) -0.0044(11) 0.0017(11)
C96 0.038(2) 0.144(5) 0.042(2) 0.011(3) 0.0144(18) 0.017(3)
C97 0.080(3) 0.052(2) 0.038(2) -0.0049(17) -0.0052(19) 0.035(2)
F91 0.0508(13) 0.129(2) 0.0452(13) -0.0120(13) -0.0081(10) 0.0523(14)
F92 0.0236(8) 0.0310(9) 0.0249(8) 0.0001(7) 0.0022(7) 0.0053(7)
F93 0.0259(8) 0.0232(8) 0.0237(8) 0.0043(6) 0.0003(7) -0.0020(6)
Ti10 0.0298(3) 0.0201(2) 0.0201(2) 0.0024(2) 0.0042(2) 0.0001(2)
Si10 0.0321(4) 0.0283(4) 0.0257(4) 0.0065(3) 0.0043(3) 0.0001(3)
C101 0.0299(15) 0.0280(15) 0.0173(13) 0.0024(11) 0.0059(11) 0.0053(12)
C102 0.0315(16) 0.0273(15) 0.0214(14) 0.0015(12) 0.0043(12) 0.0064(12)
C103 0.0421(18) 0.0246(15) 0.0215(14) -0.0018(12) 0.0059(13) 0.0009(13)
C104 0.0335(17) 0.0378(17) 0.0211(14) -0.0026(13) 0.0051(12) -0.0032(13)
C105 0.0291(15) 0.0330(16) 0.0201(14) 0.0027(12) 0.0041(12) 0.0056(12)
C106 0.063(2) 0.0303(17) 0.0318(17) 0.0060(14) 0.0103(16) -0.0030(16)
C107 0.0332(18) 0.054(2) 0.047(2) 0.0118(17) -0.0013(15) -0.0069(16)
F101 0.0425(10) 0.0322(9) 0.0291(9) 0.0090(7) 0.0102(8) 0.0045(8)
F102 0.0423(10) 0.0297(9) 0.0279(9) 0.0015(7) 0.0019(8) -0.0112(8)
F103 0.0507(11) 0.0302(9) 0.0334(10) 0.0074(8) 0.0132(8) 0.0027(8)

loop_
_atom_type_symbol
_atom_type_description
_atom_type_scat_dispersion_real
_atom_type_scat_dispersion_imag
_atom_type_scat_source
C C 0.0033 0.0016 'International Tables Vol C Tables 4.2.6.8 and 6.1.1.4'
H H 0.0000 0.0000 'International Tables Vol C Tables 4.2.6.8 and 6.1.1.4'
F F 0.0171 0.0103 'International Tables Vol C Tables 4.2.6.8 and 6.1.1.4'
Si Si 0.0817 0.0704 'International Tables Vol C Tables 4.2.6.8 and 6.1.1.4'
Ti Ti 0.2776 0.4457 'International Tables Vol C Tables 4.2.6.8 and 6.1.1.4'

loop_
_geom_angle_atom_site_label_1
_geom_angle_atom_site_label_2
_geom_angle_atom_site_label_3
_geom_angle
F13 Ti1 F12 90.95(10)
F13 Ti1 F15 85.79(8)
F12 Ti1 F15 133.41(8)
F13 Ti1 F14 138.53(7)
F12 Ti1 F14 80.48(8)
F15 Ti1 F14 72.16(6)
F13 Ti1 C12 82.62(10)
F12 Ti1 C12 103.35(10)
F15 Ti1 C12 122.15(10)
F14 Ti1 C12 138.85(9)
F13 Ti1 C11 90.67(10)
F12 Ti1 C11 138.13(10)
F15 Ti1 C11 88.43(9)
F14 Ti1 C11 122.35(9)
C12 Ti1 C11 35.65(11)
F13 Ti1 C15 125.24(10)
F12 Ti1 C15 131.14(11)
F15 Ti1 C15 85.70(9)
F14 Ti1 C15 88.46(9)
C12 Ti1 C15 57.81(10)
C11 Ti1 C15 35.12(10)
F13 Ti1 C13 109.66(11)
F12 Ti1 C13 81.75(11)
F15 Ti1 C13 142.52(10)
F14 Ti1 C13 109.09(10)
C12 Ti1 C13 34.49(12)
C11 Ti1 C13 58.50(12)
C15 Ti1 C13 57.29(11)
F13 Ti1 C14 140.06(10)
F12 Ti1 C14 96.73(11)
F15 Ti1 C14 114.97(10)
F14 Ti1 C14 81.40(9)
C12 Ti1 C14 57.46(11)
C11 Ti1 C14 58.33(11)
C15 Ti1 C14 34.41(11)
C13 Ti1 C14 34.34(11)
F13 Ti1 Ti2 115.12(6)
F12 Ti1 Ti2 105.73(6)
F15 Ti1 Ti2 38.44(5)
F14 Ti1 Ti2 33.82(4)
C12 Ti1 Ti2 145.32(8)
C11 Ti1 Ti2 111.26(7)
C15 Ti1 Ti2 88.56(7)
C13 Ti1 Ti2 134.28(9)
C14 Ti1 Ti2 100.37(8)
F11 Si1 C16 108.12(14)
F11 Si1 C17 106.04(16)
C16 Si1 C17 114.6(2)
F11 Si1 C11 105.51(12)
C16 Si1 C11 109.39(15)
C17 Si1 C11 112.65(17)
C15 C11 C12 105.5(3)
C15 C11 Si1 126.6(2)
C12 C11 Si1 128.0(2)
C15 C11 Ti1 73.27(17)
C12 C11 Ti1 71.65(17)
Si1 C11 Ti1 119.69(14)
C13 C12 C11 109.2(3)
C13 C12 Ti1 74.31(19)
C11 C12 Ti1 72.70(16)
C13 C12 H12 125.4
C11 C12 H12 125.4
Ti1 C12 H12 119.4
C12 C13 C14 108.1(3)
C12 C13 Ti1 71.20(18)
C14 C13 Ti1 73.07(18)
C12 C13 H13 126.0
C14 C13 H13 126.0
Ti1 C13 H13 121.5
C13 C14 C15 108.1(3)
C13 C14 Ti1 72.59(19)
C15 C14 Ti1 72.39(17)
C13 C14 H14 125.9
C15 C14 H14 125.9
Ti1 C14 H14 120.8
C14 C15 C11 109.1(3)
C14 C15 Ti1 73.20(18)
C11 C15 Ti1 71.61(16)
C14 C15 H15 125.5
C11 C15 H15 125.5
Ti1 C15 H15 121.4
Si1 C16 H16A 109.5
Si1 C16 H16B 109.5
H16A C16 H16B 109.5
Si1 C16 H16C 109.5
H16A C16 H16C 109.5
H16B C16 H16C 109.5
Si1 C17 H17A 109.5
Si1 C17 H17B 109.5
H17A C17 H17B 109.5
Si1 C17 H17C 109.5
H17A C17 H17C 109.5
H17B C17 H17C 109.5
Ti2 F14 Ti1 111.15(8)
Ti1 F15 Ti2 107.63(7)
F16 Ti2 F23 86.48(7)
F16 Ti2 F14 90.49(7)
F23 Ti2 F14 150.05(7)
F16 Ti2 F22 151.35(7)
F23 Ti2 F22 82.33(6)
F14 Ti2 F22 86.32(6)
F16 Ti2 F15 78.58(7)
F23 Ti2 F15 81.34(6)
F14 Ti2 F15 68.87(6)
F22 Ti2 F15 73.71(6)
F16 Ti2 C25 83.15(9)
F23 Ti2 C25 125.62(9)
F14 Ti2 C25 83.41(9)
F22 Ti2 C25 124.59(9)
F15 Ti2 C25 146.36(9)
F16 Ti2 C24 77.44(9)
F23 Ti2 C24 91.12(9)
F14 Ti2 C24 117.28(9)
F22 Ti2 C24 128.86(9)
F15 Ti2 C24 155.24(9)
C25 Ti2 C24 34.54(10)
F16 Ti2 C21 117.12(9)
F23 Ti2 C21 131.36(9)
F14 Ti2 C21 75.92(8)
F22 Ti2 C21 89.68(8)
F15 Ti2 C21 141.66(8)
C25 Ti2 C21 35.06(10)
C24 Ti2 C21 57.92(10)
F16 Ti2 C22 133.88(9)
F23 Ti2 C22 97.94(8)
F14 Ti2 C22 105.44(8)
F22 Ti2 C22 74.03(8)
F15 Ti2 C22 147.53(8)
C25 Ti2 C22 57.06(10)
C24 Ti2 C22 56.68(10)
C21 Ti2 C22 34.62(10)
F16 Ti2 C23 106.52(9)
F23 Ti2 C23 75.66(8)
F14 Ti2 C23 133.32(9)
F22 Ti2 C23 96.15(8)
F15 Ti2 C23 155.97(8)
C25 Ti2 C23 57.04(10)
C24 Ti2 C23 34.10(10)
C21 Ti2 C23 57.55(10)
C22 Ti2 C23 33.93(10)
F16 Ti2 Ti1 85.24(5)
F23 Ti2 Ti1 115.04(5)
F14 Ti2 Ti1 35.03(5)
F22 Ti2 Ti1 75.91(4)
F15 Ti2 Ti1 33.94(4)
C25 Ti2 Ti1 117.01(7)
C24 Ti2 Ti1 147.69(8)
C21 Ti2 Ti1 109.12(7)
C22 Ti2 Ti1 131.22(7)
C23 Ti2 Ti1 165.04(8)
F21 Si2 C27 107.66(16)
F21 Si2 C26 106.75(16)
C27 Si2 C26 114.77(18)
F21 Si2 C21 103.38(12)
C27 Si2 C21 110.91(15)
C26 Si2 C21 112.51(15)
C25 C21 C22 105.6(3)
C25 C21 Si2 128.2(2)
C22 C21 Si2 126.0(2)
C25 C21 Ti2 70.98(16)
C22 C21 Ti2 73.59(16)
Si2 C21 Ti2 124.13(14)
C23 C22 C21 109.2(3)
C23 C22 Ti2 73.24(16)
C21 C22 Ti2 71.79(16)
C23 C22 H22 125.4
C21 C22 H22 125.4
Ti2 C22 H22 121.3
C24 C23 C22 107.8(3)
C24 C23 Ti2 71.52(16)
C22 C23 Ti2 72.83(16)
C24 C23 H23 126.1
C22 C23 H23 126.1
Ti2 C23 H23 121.3
C25 C24 C23 108.1(3)
C25 C24 Ti2 71.52(16)
C23 C24 Ti2 74.38(16)
C25 C24 H24 125.9
C23 C24 H24 125.9
Ti2 C24 H24 120.0
C24 C25 C21 109.3(3)
C24 C25 Ti2 73.94(16)
C21 C25 Ti2 73.96(16)
C24 C25 H25 125.4
C21 C25 H25 125.4
Ti2 C25 H25 118.5
Si2 C26 H26A 109.5
Si2 C26 H26B 109.5
H26A C26 H26B 109.5
Si2 C26 H26C 109.5
H26A C26 H26C 109.5
H26B C26 H26C 109.5
Si2 C27 H27A 109.5
Si2 C27 H27B 109.5
H27A C27 H27B 109.5
Si2 C27 H27C 109.5
H27A C27 H27C 109.5
H27B C27 H27C 109.5
Ti3 F22 Ti2 145.08(8)
Ti2 F23 Ti4 148.97(8)
F32 Ti3 F35 89.33(7)
F32 Ti3 F22 89.69(7)
F35 Ti3 F22 155.87(6)
F32 Ti3 F33 82.60(7)
F35 Ti3 F33 77.15(6)
F22 Ti3 F33 78.82(6)
F32 Ti3 F34 152.99(7)
F35 Ti3 F34 85.86(6)
F22 Ti3 F34 84.13(6)
F33 Ti3 F34 70.42(6)
F32 Ti3 C35 128.71(9)
F35 Ti3 C35 115.08(8)
F22 Ti3 C35 83.83(8)
F33 Ti3 C35 144.14(8)
F34 Ti3 C35 76.81(8)
F32 Ti3 C31 127.93(9)
F35 Ti3 C31 80.61(8)
F22 Ti3 C31 118.25(8)
F33 Ti3 C31 141.83(8)
F34 Ti3 C31 77.42(8)
C35 Ti3 C31 34.76(9)
F32 Ti3 C34 94.94(9)
F35 Ti3 C34 129.51(9)
F22 Ti3 C34 74.59(8)
F33 Ti3 C34 153.31(9)
F34 Ti3 C34 108.57(9)
C35 Ti3 C34 34.42(10)
C31 Ti3 C34 57.59(10)
F32 Ti3 C32 93.48(9)
F35 Ti3 C32 73.59(8)
F22 Ti3 C32 130.53(8)
F33 Ti3 C32 150.52(8)
F34 Ti3 C32 110.48(8)
C35 Ti3 C32 56.54(10)
C31 Ti3 C32 34.64(9)
C34 Ti3 C32 55.95(10)
F32 Ti3 C33 75.59(9)
F35 Ti3 C33 101.21(9)
F22 Ti3 C33 101.89(9)
F33 Ti3 C33 158.15(9)
F34 Ti3 C33 131.41(9)
C35 Ti3 C33 56.48(10)
C31 Ti3 C33 57.06(10)
C34 Ti3 C33 33.73(10)
C32 Ti3 C33 33.22(10)
F32 Ti3 Ti4 118.14(5)
F35 Ti3 Ti4 78.66(5)
F22 Ti3 Ti4 80.58(4)
F33 Ti3 Ti4 35.55(4)
F34 Ti3 Ti4 34.90(4)
C35 Ti3 Ti4 110.83(7)
C31 Ti3 Ti4 109.68(7)
C34 Ti3 Ti4 138.29(8)
C32 Ti3 Ti4 137.36(8)
C33 Ti3 Ti4 166.20(8)
F31 Si3 C37 108.27(12)
F31 Si3 C36 107.20(13)
C37 Si3 C36 114.56(15)
F31 Si3 C31 109.50(11)
C37 Si3 C31 108.95(13)
C36 Si3 C31 108.28(14)
C35 C31 C32 105.3(3)
C35 C31 Si3 125.9(2)
C32 C31 Si3 128.6(2)
C35 C31 Ti3 71.66(15)
C32 C31 Ti3 74.02(16)
Si3 C31 Ti3 122.41(12)
C33 C32 C31 109.8(3)
C33 C32 Ti3 74.68(16)
C31 C32 Ti3 71.34(15)
C33 C32 H32 125.1
C31 C32 H32 125.1
Ti3 C32 H32 120.5
C32 C33 C34 107.8(3)
C32 C33 Ti3 72.09(16)
C34 C33 Ti3 71.46(16)
C32 C33 H33 126.1
C34 C33 H33 126.1
Ti3 C33 H33 122.0
C33 C34 C35 107.6(3)
C33 C34 Ti3 74.81(16)
C35 C34 Ti3 70.86(15)
C33 C34 H34 126.2
C35 C34 H34 126.2
Ti3 C34 H34 120.0
C34 C35 C31 109.4(3)
C34 C35 Ti3 74.72(16)
C31 C35 Ti3 73.59(15)
C34 C35 H35 125.3
C31 C35 H35 125.3
Ti3 C35 H35 118.2
Si3 C36 H36A 109.5
Si3 C36 H36B 109.5
H36A C36 H36B 109.5
Si3 C36 H36C 109.5
H36A C36 H36C 109.5
H36B C36 H36C 109.5
Si3 C37 H37A 109.5
Si3 C37 H37B 109.5
H37A C37 H37B 109.5
Si3 C37 H37C 109.5
H37A C37 H37C 109.5
H37B C37 H37C 109.5
Ti3 F33 Ti4 109.25(7)
Ti4 F34 Ti3 109.61(7)
Ti3 F35 Ti5 151.46(8)
Ti10 F37 Ti8 150.63(8)
F42 Ti4 F23 91.12(7)
F42 Ti4 F43 89.84(7)
F23 Ti4 F43 156.43(7)
F42 Ti4 F34 150.73(7)
F23 Ti4 F34 84.16(6)
F43 Ti4 F34 83.56(6)
F42 Ti4 F33 80.08(6)
F23 Ti4 F33 78.07(6)
F43 Ti4 F33 78.91(6)
F34 Ti4 F33 70.67(6)
F42 Ti4 C45 89.39(9)
F23 Ti4 C45 127.05(8)
F43 Ti4 C45 76.51(8)
F34 Ti4 C45 116.40(9)
F33 Ti4 C45 153.24(9)
F42 Ti4 C44 124.02(9)
F23 Ti4 C44 120.48(9)
F43 Ti4 C44 77.58(9)
F34 Ti4 C44 82.37(8)
F33 Ti4 C44 145.87(8)
C45 Ti4 C44 34.67(10)
F42 Ti4 C43 132.59(9)
F23 Ti4 C43 86.28(9)
F43 Ti4 C43 110.04(9)
F34 Ti4 C43 76.04(8)
F33 Ti4 C43 144.33(8)
C45 Ti4 C43 56.79(10)
C44 Ti4 C43 34.22(10)
F42 Ti4 C41 75.92(8)
F23 Ti4 C41 95.05(8)
F43 Ti4 C41 108.00(8)
F34 Ti4 C41 133.21(8)
F33 Ti4 C41 154.91(8)
C45 Ti4 C41 34.50(9)
C44 Ti4 C41 57.85(10)
C43 Ti4 C41 57.27(9)
F42 Ti4 C42 101.11(8)
F23 Ti4 C42 71.72(8)
F43 Ti4 C42 131.04(8)
F34 Ti4 C42 104.71(8)
F33 Ti4 C42 149.78(8)
C45 Ti4 C42 56.33(10)
C44 Ti4 C42 56.68(10)
C43 Ti4 C42 33.89(9)
C41 Ti4 C42 34.21(9)
F42 Ti4 Ti3 115.24(5)
F23 Ti4 Ti3 80.09(5)
F43 Ti4 Ti3 78.23(5)
F34 Ti4 Ti3 35.49(4)
F33 Ti4 Ti3 35.21(4)
C45 Ti4 Ti3 144.41(7)
C44 Ti4 Ti3 114.94(7)
C43 Ti4 Ti3 110.86(7)
C41 Ti4 Ti3 167.70(7)
C42 Ti4 Ti3 134.05(7)
F41 Si4 C46 106.55(14)
F41 Si4 C47 107.04(14)
C46 Si4 C47 115.73(17)
F41 Si4 C41 103.90(12)
C46 Si4 C41 113.22(14)
C47 Si4 C41 109.49(15)
C45 C41 C42 105.2(2)
C45 C41 Si4 127.4(2)
C42 C41 Si4 127.3(2)
C45 C41 Ti4 70.55(15)
C42 C41 Ti4 73.05(15)
Si4 C41 Ti4 119.16(13)
C43 C42 C41 109.4(2)
C43 C42 Ti4 72.23(16)
C41 C42 Ti4 72.75(15)
C43 C42 H42 125.3
C41 C42 H42 125.3
Ti4 C42 H42 121.4
C44 C43 C42 108.1(3)
C44 C43 Ti4 71.60(16)
C42 C43 Ti4 73.88(16)
C44 C43 H43 126.0
C42 C43 H43 126.0
Ti4 C43 H43 120.4
C43 C44 C45 107.3(3)
C43 C44 Ti4 74.18(16)
C45 C44 Ti4 72.40(16)
C43 C44 H44 126.4
C45 C44 H44 126.4
Ti4 C44 H44 119.0
C44 C45 C41 110.0(3)
C44 C45 Ti4 72.93(16)
C41 C45 Ti4 74.95(16)
C44 C45 H45 125.0
C41 C45 H45 125.0
Ti4 C45 H45 118.8
Si4 C46 H46A 109.5
Si4 C46 H46B 109.5
H46A C46 H46B 109.5
Si4 C46 H46C 109.5
H46A C46 H46C 109.5
H46B C46 H46C 109.5
Si4 C47 H47A 109.5
Si4 C47 H47B 109.5
H47A C47 H47B 109.5
Si4 C47 H47C 109.5
H47A C47 H47C 109.5
H47B C47 H47C 109.5
Ti4 F43 Ti5 150.98(9)
F52 Ti5 F53 91.46(9)
F52 Ti5 F43 82.83(7)
F53 Ti5 F43 140.59(7)
F52 Ti5 F35 141.11(7)
F53 Ti5 F35 82.36(7)
F43 Ti5 F35 78.32(6)
F52 Ti5 C51 87.76(9)
F53 Ti5 C51 90.28(9)
F43 Ti5 C51 128.15(8)
F35 Ti5 C51 130.39(9)
F52 Ti5 C55 122.52(9)
F53 Ti5 C55 83.23(10)
F43 Ti5 C55 132.16(9)
F35 Ti5 C55 94.97(9)
C51 Ti5 C55 35.44(10)
F52 Ti5 C52 81.45(10)
F53 Ti5 C52 125.05(9)
F43 Ti5 C52 92.75(8)
F35 Ti5 C52 132.77(9)
C51 Ti5 C52 35.41(9)
C55 Ti5 C52 57.57(10)
F52 Ti5 C54 138.69(9)
F53 Ti5 C54 110.32(10)
F43 Ti5 C54 98.94(9)
F35 Ti5 C54 78.23(9)
C51 Ti5 C54 58.62(10)
C55 Ti5 C54 34.41(10)
C52 Ti5 C54 57.26(11)
F52 Ti5 C53 109.35(10)
F53 Ti5 C53 140.34(10)
F43 Ti5 C53 77.04(8)
F35 Ti5 C53 99.17(9)
C51 Ti5 C53 58.49(10)
C55 Ti5 C53 57.12(10)
C52 Ti5 C53 34.37(10)
C54 Ti5 C53 34.22(11)
F51 Si5 C56 106.67(14)
F51 Si5 C57 108.24(12)
C56 Si5 C57 113.78(17)
F51 Si5 C51 103.69(12)
C56 Si5 C51 112.28(15)
C57 Si5 C51 111.46(14)
C52 C51 C55 105.0(3)
C52 C51 Si5 128.7(2)
C55 C51 Si5 126.3(2)
C52 C51 Ti5 72.83(15)
C55 C51 Ti5 72.75(16)
Si5 C51 Ti5 120.03(14)
C53 C52 C51 109.7(3)
C53 C52 Ti5 74.50(16)
C51 C52 Ti5 71.75(15)
C53 C52 H52 125.2
C51 C52 H52 125.2
Ti5 C52 H52 120.2
C52 C53 C54 107.9(3)
C52 C53 Ti5 71.13(16)
C54 C53 Ti5 72.72(17)
C52 C53 H53 126.1
C54 C53 H53 126.1
Ti5 C53 H53 121.8
C55 C54 C53 107.6(3)
C55 C54 Ti5 71.21(17)
C53 C54 Ti5 73.05(17)
C55 C54 H54 126.2
C53 C54 H54 126.2
Ti5 C54 H54 121.3
C54 C55 C51 109.8(3)
C54 C55 Ti5 74.38(17)
C51 C55 Ti5 71.81(16)
C54 C55 H55 125.1
C51 C55 H55 125.1
Ti5 C55 H55 120.4
Si5 C56 H56A 109.5
Si5 C56 H56B 109.5
H56A C56 H56B 109.5
Si5 C56 H56C 109.5
H56A C56 H56C 109.5
H56B C56 H56C 109.5
Si5 C57 H57A 109.5
Si5 C57 H57B 109.5
H57A C57 H57B 109.5
Si5 C57 H57C 109.5
H57A C57 H57C 109.5
H57B C57 H57C 109.5
F62 Ti6 F63 90.74(9)
F62 Ti6 F64 85.91(7)
F63 Ti6 F64 135.10(8)
F62 Ti6 F65 136.17(7)
F63 Ti6 F65 80.22(7)
F64 Ti6 F65 72.02(6)
F62 Ti6 C62 83.87(9)
F63 Ti6 C62 103.09(10)
F64 Ti6 C62 120.93(9)
F65 Ti6 C62 139.96(9)
F62 Ti6 C61 91.44(9)
F63 Ti6 C61 137.89(9)
F64 Ti6 C61 86.99(8)
F65 Ti6 C61 123.52(8)
C62 Ti6 C61 35.62(10)
F62 Ti6 C63 111.27(10)
F63 Ti6 C63 81.57(10)
F64 Ti6 C63 140.70(9)
F65 Ti6 C63 109.63(9)
C62 Ti6 C63 34.78(10)
C61 Ti6 C63 58.63(10)
F62 Ti6 C65 125.79(9)
F63 Ti6 C65 131.50(10)
F64 Ti6 C65 83.62(8)
F65 Ti6 C65 89.63(8)
C62 Ti6 C65 57.92(10)
C61 Ti6 C65 35.10(9)
C63 Ti6 C65 57.46(11)
F62 Ti6 C64 141.70(10)
F63 Ti6 C64 97.08(10)
F64 Ti6 C64 112.78(9)
F65 Ti6 C64 82.13(9)
C62 Ti6 C64 57.83(10)
C61 Ti6 C64 58.40(10)
C63 Ti6 C64 34.59(11)
C65 Ti6 C64 34.42(10)
F62 Ti6 Ti7 114.17(6)
F63 Ti6 Ti7 106.60(6)
F64 Ti6 Ti7 38.31(4)
F65 Ti6 Ti7 33.79(4)
C62 Ti6 Ti7 144.64(8)
C61 Ti6 Ti7 110.65(7)
C63 Ti6 Ti7 133.56(8)
C65 Ti6 Ti7 87.74(7)
C64 Ti6 Ti7 99.39(8)
F61 Si6 C66 108.44(12)
F61 Si6 C67 106.03(13)
C66 Si6 C67 113.95(16)
F61 Si6 C61 105.26(11)
C66 Si6 C61 109.74(13)
C67 Si6 C61 112.89(14)
C65 C61 C62 106.2(2)
C65 C61 Si6 125.6(2)
C62 C61 Si6 128.3(2)
C65 C61 Ti6 73.75(15)
C62 C61 Ti6 71.87(16)
Si6 C61 Ti6 119.29(13)
C63 C62 C61 108.9(3)
C63 C62 Ti6 73.98(17)
C61 C62 Ti6 72.51(16)
C63 C62 H62 125.6
C61 C62 H62 125.6
Ti6 C62 H62 119.7
C62 C63 C64 108.1(3)
C62 C63 Ti6 71.24(17)
C64 C63 Ti6 73.38(17)
C62 C63 H63 126.0
C64 C63 H63 126.0
Ti6 C63 H63 121.2
C65 C64 C63 107.8(3)
C65 C64 Ti6 72.39(15)
C63 C64 Ti6 72.03(17)
C65 C64 H64 126.1
C63 C64 H64 126.1
Ti6 C64 H64 121.2
C64 C65 C61 109.1(3)
C64 C65 Ti6 73.19(16)
C61 C65 Ti6 71.15(15)
C64 C65 H65 125.5
C61 C65 H65 125.5
Ti6 C65 H65 121.9
Si6 C66 H66A 109.5
Si6 C66 H66B 109.5
H66A C66 H66B 109.5
Si6 C66 H66C 109.5
H66A C66 H66C 109.5
H66B C66 H66C 109.5
Si6 C67 H67A 109.5
Si6 C67 H67B 109.5
H67A C67 H67B 109.5
Si6 C67 H67C 109.5
H67A C67 H67C 109.5
H67B C67 H67C 109.5
Ti6 F64 Ti7 107.56(7)
Ti7 F65 Ti6 111.40(7)
F72 Ti7 F74 85.26(7)
F72 Ti7 F65 90.26(7)
F74 Ti7 F65 150.69(7)
F72 Ti7 F73 150.88(7)
F74 Ti7 F73 82.88(6)
F65 Ti7 F73 87.27(6)
F72 Ti7 F64 78.96(6)
F74 Ti7 F64 81.85(6)
F65 Ti7 F64 68.87(6)
F73 Ti7 F64 73.09(6)
F72 Ti7 C75 82.80(9)
F74 Ti7 C75 125.01(9)
F65 Ti7 C75 82.88(9)
F73 Ti7 C75 125.53(9)
F64 Ti7 C75 146.02(9)
F72 Ti7 C74 77.70(9)
F74 Ti7 C74 90.43(9)
F65 Ti7 C74 116.89(9)
F73 Ti7 C74 128.75(9)
F64 Ti7 C74 155.93(8)
C75 Ti7 C74 34.58(10)
F72 Ti7 C71 116.64(9)
F74 Ti7 C71 132.29(9)
F65 Ti7 C71 75.13(9)
F73 Ti7 C71 90.72(8)
F64 Ti7 C71 140.88(9)
C75 Ti7 C71 35.03(10)
C74 Ti7 C71 57.86(10)
F72 Ti7 C72 134.09(9)
F74 Ti7 C72 99.49(8)
F65 Ti7 C72 104.29(8)
F73 Ti7 C72 74.31(8)
F64 Ti7 C72 146.93(8)
C75 Ti7 C72 57.01(10)
C74 Ti7 C72 56.77(10)
C71 Ti7 C72 34.38(10)
F72 Ti7 C73 107.21(9)
F74 Ti7 C73 76.24(8)
F65 Ti7 C73 132.38(8)
F73 Ti7 C73 95.65(8)
F64 Ti7 C73 156.51(8)
C75 Ti7 C73 57.06(10)
C74 Ti7 C73 34.19(10)
C71 Ti7 C73 57.35(10)
C72 Ti7 C73 33.95(10)
F72 Ti7 Ti6 85.03(5)
F74 Ti7 Ti6 115.88(5)
F65 Ti7 Ti6 34.81(4)
F73 Ti7 Ti6 76.50(4)
F64 Ti7 Ti6 34.13(4)
C75 Ti7 Ti6 116.21(8)
C74 Ti7 Ti6 147.22(8)
C71 Ti7 Ti6 108.22(7)
C72 Ti7 Ti6 130.17(7)
C73 Ti7 Ti6 163.99(7)
F71 Si7 C77 108.06(18)
F71 Si7 C76 106.73(16)
C77 Si7 C76 115.2(2)
F71 Si7 C71 102.87(13)
C77 Si7 C71 110.41(16)
C76 Si7 C71 112.59(17)
C72 C71 C75 105.8(3)
C72 C71 Si7 125.7(2)
C75 C71 Si7 128.3(2)
C72 C71 Ti7 73.58(15)
C75 C71 Ti7 70.48(15)
Si7 C71 Ti7 124.15(14)
C73 C72 C71 109.3(3)
C73 C72 Ti7 73.24(16)
C71 C72 Ti7 72.04(15)
C73 C72 H72 125.4
C71 C72 H72 125.4
Ti7 C72 H72 121.0
C72 C73 C74 107.8(3)
C72 C73 Ti7 72.81(16)
C74 C73 Ti7 71.58(17)
C72 C73 H73 126.1
C74 C73 H73 126.1
Ti7 C73 H73 121.3
C75 C74 C73 107.7(3)
C75 C74 Ti7 71.01(16)
C73 C74 Ti7 74.23(16)
C75 C74 H74 126.2
C73 C74 H74 126.2
Ti7 C74 H74 120.4
C74 C75 C71 109.5(3)
C74 C75 Ti7 74.41(16)
C71 C75 Ti7 74.49(16)
C74 C75 H75 125.3
C71 C75 H75 125.3
Ti7 C75 H75 117.7
Si7 C76 H76A 109.5
Si7 C76 H76B 109.5
H76A C76 H76B 109.5
Si7 C76 H76C 109.5
H76A C76 H76C 109.5
H76B C76 H76C 109.5
Si7 C77 H77A 109.5
Si7 C77 H77B 109.5
H77A C77 H77B 109.5
Si7 C77 H77C 109.5
H77A C77 H77C 109.5
H77B C77 H77C 109.5
Ti8 F73 Ti7 144.45(8)
Ti7 F74 Ti9 148.47(8)
F82 Ti8 F37 89.11(7)
F82 Ti8 F73 88.38(7)
F37 Ti8 F73 155.41(7)
F82 Ti8 F84 82.17(6)
F37 Ti8 F84 77.13(6)
F73 Ti8 F84 78.30(6)
F82 Ti8 F83 152.51(7)
F37 Ti8 F83 85.75(6)
F73 Ti8 F83 85.27(6)
F84 Ti8 F83 70.36(6)
F82 Ti8 C82 129.30(9)
F37 Ti8 C82 115.50(8)
F73 Ti8 C82 84.49(8)
F84 Ti8 C82 143.74(8)
F83 Ti8 C82 76.67(8)
F82 Ti8 C81 128.64(8)
F37 Ti8 C81 80.86(8)
F73 Ti8 C81 119.12(8)
F84 Ti8 C81 141.68(8)
F83 Ti8 C81 77.11(8)
C82 Ti8 C81 34.92(9)
F82 Ti8 C83 95.63(9)
F37 Ti8 C83 129.93(8)
F73 Ti8 C83 74.65(8)
F84 Ti8 C83 152.91(8)
F83 Ti8 C83 108.33(8)
C82 Ti8 C83 34.28(10)
C81 Ti8 C83 57.71(10)
F82 Ti8 C85 94.16(9)
F37 Ti8 C85 73.68(8)
F73 Ti8 C85 130.89(9)
F84 Ti8 C85 150.64(9)
F83 Ti8 C85 110.14(8)
C82 Ti8 C85 56.74(10)
C81 Ti8 C85 34.67(9)
C83 Ti8 C85 56.28(10)
F82 Ti8 C84 76.18(9)
F37 Ti8 C84 101.61(9)
F73 Ti8 C84 101.52(9)
F84 Ti8 C84 158.34(8)
F83 Ti8 C84 131.30(8)
C82 Ti8 C84 56.54(10)
C81 Ti8 C84 57.29(10)
C83 Ti8 C84 33.82(10)
C85 Ti8 C84 33.60(10)
F82 Ti8 Ti9 117.66(5)
F37 Ti8 Ti9 78.56(5)
F73 Ti8 Ti9 81.00(4)
F84 Ti8 Ti9 35.49(4)
F83 Ti8 Ti9 34.89(4)
C82 Ti8 Ti9 110.61(7)
C81 Ti8 Ti9 109.43(7)
C83 Ti8 Ti9 137.93(7)
C85 Ti8 Ti9 137.11(7)
C84 Ti8 Ti9 166.11(7)
F81 Si8 C86 108.29(13)
F81 Si8 C87 107.60(15)
C86 Si8 C87 113.78(17)
F81 Si8 C81 109.37(11)
C86 Si8 C81 109.23(13)
C87 Si8 C81 108.48(16)
C82 C81 C85 105.2(2)
C82 C81 Si8 126.0(2)
C85 C81 Si8 128.7(2)
C82 C81 Ti8 71.44(15)
C85 C81 Ti8 73.73(16)
Si8 C81 Ti8 122.51(13)
C83 C82 C81 109.6(3)
C83 C82 Ti8 74.44(16)
C81 C82 Ti8 73.64(16)
C83 C82 H82 125.2
C81 C82 H82 125.2
Ti8 C82 H82 118.5
C82 C83 C84 108.0(3)
C82 C83 Ti8 71.28(16)
C84 C83 Ti8 74.80(16)
C82 C83 H83 126.0
C84 C83 H83 126.0
Ti8 C83 H83 119.8
C85 C84 C83 107.6(3)
C85 C84 Ti8 72.11(16)
C83 C84 Ti8 71.38(16)
C85 C84 H84 126.2
C83 C84 H84 126.2
Ti8 C84 H84 122.0
C84 C85 C81 109.5(3)
C84 C85 Ti8 74.29(16)
C81 C85 Ti8 71.61(15)
C84 C85 H85 125.2
C81 C85 H85 125.2
Ti8 C85 H85 120.5
Si8 C86 H86A 109.5
Si8 C86 H86B 109.5
H86A C86 H86B 109.5
Si8 C86 H86C 109.5
H86A C86 H86C 109.5
H86B C86 H86C 109.5
Si8 C87 H87A 109.5
Si8 C87 H87B 109.5
H87A C87 H87B 109.5
Si8 C87 H87C 109.5
H87A C87 H87C 109.5
H87B C87 H87C 109.5
Ti9 F83 Ti8 109.59(7)
Ti8 F84 Ti9 109.46(7)
F92 Ti9 F93 89.53(7)
F92 Ti9 F74 91.22(7)
F93 Ti9 F74 156.03(6)
F92 Ti9 F83 150.15(6)
F93 Ti9 F83 83.77(6)
F74 Ti9 F83 83.73(6)
F92 Ti9 F84 79.64(6)
F93 Ti9 F84 78.57(6)
F74 Ti9 F84 78.00(6)
F83 Ti9 F84 70.53(6)
F92 Ti9 C92 89.86(10)
F93 Ti9 C92 75.85(9)
F74 Ti9 C92 128.10(9)
F83 Ti9 C92 116.31(10)
F84 Ti9 C92 152.39(9)
F92 Ti9 C93 124.48(10)
F93 Ti9 C93 77.71(9)
F74 Ti9 C93 120.63(9)
F83 Ti9 C93 82.45(9)
F84 Ti9 C93 145.63(9)
C92 Ti9 C93 34.64(11)
F92 Ti9 C94 132.50(9)
F93 Ti9 C94 110.39(8)
F74 Ti9 C94 86.42(8)
F83 Ti9 C94 76.68(8)
F84 Ti9 C94 144.89(8)
C92 Ti9 C94 56.81(10)
C93 Ti9 C94 34.22(10)
F92 Ti9 C95 100.59(8)
F93 Ti9 C95 130.68(8)
F74 Ti9 C95 72.61(8)
F83 Ti9 C95 105.82(8)
F84 Ti9 C95 150.61(8)
C92 Ti9 C95 56.27(10)
C93 Ti9 C95 56.74(10)
C94 Ti9 C95 34.09(9)
F92 Ti9 C91 75.97(9)
F93 Ti9 C91 106.93(9)
F74 Ti9 C91 96.47(9)
F83 Ti9 C91 133.78(8)
F84 Ti9 C91 154.88(9)
C92 Ti9 C91 34.35(10)
C93 Ti9 C91 57.71(11)
C94 Ti9 C91 57.29(10)
C95 Ti9 C91 34.13(10)
F92 Ti9 Ti8 114.64(5)
F93 Ti9 Ti8 78.14(5)
F74 Ti9 Ti8 79.80(4)
F83 Ti9 Ti8 35.51(4)
F84 Ti9 Ti8 35.05(4)
C92 Ti9 Ti8 143.87(8)
C93 Ti9 Ti8 114.95(8)
C94 Ti9 Ti8 111.55(7)
C95 Ti9 Ti8 135.34(7)
C91 Ti9 Ti8 168.64(7)
F91 Si9 C97 107.02(16)
F91 Si9 C96 106.96(16)
C97 Si9 C96 115.1(2)
F91 Si9 C91 103.93(12)
C97 Si9 C91 112.41(16)
C96 Si9 C91 110.63(19)
C92 C91 C95 105.5(3)
C92 C91 Si9 127.9(2)
C95 C91 Si9 126.4(2)
C92 C91 Ti9 70.75(16)
C95 C91 Ti9 72.77(15)
Si9 C91 Ti9 117.14(13)
C93 C92 C91 109.9(3)
C93 C92 Ti9 72.86(16)
C91 C92 Ti9 74.90(16)
C93 C92 H92 125.0
C91 C92 H92 125.0
Ti9 C92 H92 118.9
C94 C93 C92 107.4(3)
C94 C93 Ti9 74.12(16)
C92 C93 Ti9 72.50(17)
C94 C93 H93 126.3
C92 C93 H93 126.3
Ti9 C93 H93 119.0
C93 C94 C95 107.7(3)
C93 C94 Ti9 71.66(16)
C95 C94 Ti9 73.46(15)
C93 C94 H94 126.2
C95 C94 H94 126.2
Ti9 C94 H94 120.5
C94 C95 C91 109.5(3)
C94 C95 Ti9 72.45(15)
C91 C95 Ti9 73.10(15)
C94 C95 H95 125.3
C91 C95 H95 125.3
Ti9 C95 H95 120.9
Si9 C96 H96A 109.5
Si9 C96 H96B 109.5
H96A C96 H96B 109.5
Si9 C96 H96C 109.5
H96A C96 H96C 109.5
H96B C96 H96C 109.5
Si9 C97 H97A 109.5
Si9 C97 H97B 109.5
H97A C97 H97B 109.5
Si9 C97 H97C 109.5
H97A C97 H97C 109.5
H97B C97 H97C 109.5
Ti9 F93 Ti10 150.92(8)
F103 Ti10 F102 91.06(8)
F103 Ti10 F93 140.15(7)
F102 Ti10 F93 82.50(7)
F103 Ti10 F37 82.54(7)
F102 Ti10 F37 141.13(7)
F93 Ti10 F37 78.53(6)
F103 Ti10 C101 95.41(9)
F102 Ti10 C101 84.06(9)
F93 Ti10 C101 122.67(8)
F37 Ti10 C101 134.60(9)
F103 Ti10 C105 81.61(9)
F102 Ti10 C105 116.98(9)
F93 Ti10 C105 136.00(9)
F37 Ti10 C105 100.02(8)
C101 Ti10 C105 35.68(10)
F103 Ti10 C102 130.94(9)
F102 Ti10 C102 85.05(9)
F93 Ti10 C102 87.82(8)
F37 Ti10 C102 127.32(9)
C101 Ti10 C102 35.53(9)
C105 Ti10 C102 57.81(10)
F103 Ti10 C104 104.54(9)
F102 Ti10 C104 140.12(9)
F93 Ti10 C104 105.36(9)
F37 Ti10 C104 78.06(9)
C101 Ti10 C104 58.46(10)
C105 Ti10 C104 34.35(10)
C102 Ti10 C104 56.91(10)
F103 Ti10 C103 137.29(9)
F102 Ti10 C103 115.91(9)
F93 Ti10 C103 78.91(8)
F37 Ti10 C103 93.33(9)
C101 Ti10 C103 58.31(10)
C105 Ti10 C103 57.16(10)
C102 Ti10 C103 33.99(10)
C104 Ti10 C103 34.08(10)
F101 Si10 C106 108.65(12)
F101 Si10 C107 105.68(14)
C106 Si10 C107 113.98(17)
F101 Si10 C101 104.74(11)
C106 Si10 C101 112.99(14)
C107 Si10 C101 110.10(14)
C102 C101 C105 105.4(2)
C102 C101 Si10 126.1(2)
C105 C101 Si10 128.5(2)
C102 C101 Ti10 73.74(15)
C105 C101 Ti10 73.05(16)
Si10 C101 Ti10 115.93(13)
C103 C102 C101 109.5(3)
C103 C102 Ti10 75.02(17)
C101 C102 Ti10 70.73(15)
C103 C102 H102 125.2
C101 C102 H102 125.2
Ti10 C102 H102 120.7
C102 C103 C104 107.8(3)
C102 C103 Ti10 70.98(16)
C104 C103 Ti10 72.33(16)
C102 C103 H103 126.1
C104 C103 H103 126.1
Ti10 C103 H103 122.3
C105 C104 C103 108.2(3)
C105 C104 Ti10 70.82(16)
C103 C104 Ti10 73.60(16)
C105 C104 H104 125.9
C103 C104 H104 125.9
Ti10 C104 H104 121.4
C104 C105 C101 109.0(3)
C104 C105 Ti10 74.83(16)
C101 C105 Ti10 71.27(15)
C104 C105 H105 125.5
C101 C105 H105 125.5
Ti10 C105 H105 120.1
Si10 C106 H10A 109.5
Si10 C106 H10B 109.5
H10A C106 H10B 109.5
Si10 C106 H10C 109.5
H10A C106 H10C 109.5
H10B C106 H10C 109.5
Si10 C107 H10D 109.5
Si10 C107 H10E 109.5
H10D C107 H10E 109.5
Si10 C107 H10F 109.5
H10D C107 H10F 109.5
H10E C107 H10F 109.5

loop_
_geom_bond_atom_site_label_1
_geom_bond_atom_site_label_2
_geom_bond_distance
Ti1 F13 1.8044(18)
Ti1 F12 1.8128(19)
Ti1 F15 1.9389(16)
Ti1 F14 2.0370(16)
Ti1 C12 2.325(3)
Ti1 C11 2.339(3)
Ti1 C15 2.361(3)
Ti1 C13 2.365(3)
Ti1 C14 2.371(3)
Ti1 Ti2 3.3099(7)
Si1 F11 1.609(2)
Si1 C16 1.837(4)
Si1 C17 1.847(4)
Si1 C11 1.864(3)
C11 C15 1.418(4)
C11 C12 1.428(4)
C12 C13 1.391(5)
C12 H12 0.9300
C13 C14 1.398(5)
C13 H13 0.9300
C14 C15 1.400(5)
C14 H14 0.9300
C15 H15 0.9300
C16 H16A 0.9600
C16 H16B 0.9600
C16 H16C 0.9600
C17 H17A 0.9600
C17 H17B 0.9600
C17 H17C 0.9600
F14 Ti2 1.9755(16)
F15 Ti2 2.1590(16)
F16 Ti2 1.8315(16)
Ti2 F23 1.9671(15)
Ti2 F22 2.0354(15)
Ti2 C25 2.338(3)
Ti2 C24 2.369(3)
Ti2 C21 2.376(3)
Ti2 C22 2.400(3)
Ti2 C23 2.405(3)
Si2 F21 1.609(2)
Si2 C27 1.832(4)
Si2 C26 1.840(4)
Si2 C21 1.870(3)
C21 C25 1.420(4)
C21 C22 1.421(4)
C22 C23 1.402(4)
C22 H22 0.9300
C23 C24 1.400(4)
C23 H23 0.9300
C24 C25 1.397(4)
C24 H24 0.9300
C25 H25 0.9300
C26 H26A 0.9600
C26 H26B 0.9600
C26 H26C 0.9600
C27 H27A 0.9600
C27 H27B 0.9600
C27 H27C 0.9600
F22 Ti3 2.0048(15)
F23 Ti4 1.9804(15)
Ti3 F32 1.8322(16)
Ti3 F35 1.9836(16)
Ti3 F33 2.0176(14)
Ti3 F34 2.0363(15)
Ti3 C35 2.350(3)
Ti3 C31 2.375(3)
Ti3 C34 2.400(3)
Ti3 C32 2.410(3)
Ti3 C33 2.443(3)
Ti3 Ti4 3.3039(7)
Si3 F31 1.6041(17)
Si3 C37 1.840(3)
Si3 C36 1.841(3)
Si3 C31 1.873(3)
C31 C35 1.412(4)
C31 C32 1.425(4)
C32 C33 1.388(4)
C32 H32 0.9300
C33 C34 1.405(4)
C33 H33 0.9300
C34 C35 1.406(4)
C34 H34 0.9300
C35 H35 0.9300
C36 H36A 0.9600
C36 H36B 0.9600
C36 H36C 0.9600
C37 H37A 0.9600
C37 H37B 0.9600
C37 H37C 0.9600
F33 Ti4 2.0345(15)
F34 Ti4 2.0066(14)
F35 Ti5 1.9898(16)
F37 Ti10 1.9863(16)
F37 Ti8 1.9876(15)
Ti4 F42 1.8354(15)
Ti4 F43 1.9819(15)
Ti4 C45 2.356(3)
Ti4 C44 2.363(3)
Ti4 C43 2.396(3)
Ti4 C41 2.413(3)
Ti4 C42 2.417(3)
Si4 F41 1.606(2)
Si4 C46 1.839(3)
Si4 C47 1.841(3)
Si4 C41 1.865(3)
C41 C45 1.415(4)
C41 C42 1.420(4)
C42 C43 1.403(4)
C42 H42 0.9300
C43 C44 1.401(4)
C43 H43 0.9300
C44 C45 1.406(4)
C44 H44 0.9300
C45 H45 0.9300
C46 H46A 0.9600
C46 H46B 0.9600
C46 H46C 0.9600
C47 H47A 0.9600
C47 H47B 0.9600
C47 H47C 0.9600
F43 Ti5 1.9895(15)
Ti5 F52 1.8156(18)
Ti5 F53 1.8254(18)
Ti5 C51 2.330(3)
Ti5 C55 2.342(3)
Ti5 C52 2.344(3)
Ti5 C54 2.383(3)
Ti5 C53 2.387(3)
Si5 F51 1.6111(18)
Si5 C56 1.834(3)
Si5 C57 1.839(3)
Si5 C51 1.864(3)
C51 C52 1.421(4)
C51 C55 1.422(4)
C52 C53 1.398(4)
C52 H52 0.9300
C53 C54 1.403(5)
C53 H53 0.9300
C54 C55 1.398(4)
C54 H54 0.9300
C55 H55 0.9300
C56 H56A 0.9600
C56 H56B 0.9600
C56 H56C 0.9600
C57 H57A 0.9600
C57 H57B 0.9600
C57 H57C 0.9600
Ti6 F62 1.8041(17)
Ti6 F63 1.8146(17)
Ti6 F64 1.9470(16)
Ti6 F65 2.0284(16)
Ti6 C62 2.323(3)
Ti6 C61 2.331(3)
Ti6 C63 2.358(3)
Ti6 C65 2.365(3)
Ti6 C64 2.375(3)
Ti6 Ti7 3.3083(7)
Si6 F61 1.6098(17)
Si6 C66 1.839(3)
Si6 C67 1.841(3)
Si6 C61 1.872(3)
C61 C65 1.416(4)
C61 C62 1.423(4)
C62 C63 1.399(4)
C62 H62 0.9300
C63 C64 1.407(4)
C63 H63 0.9300
C64 C65 1.402(4)
C64 H64 0.9300
C65 H65 0.9300
C66 H66A 0.9600
C66 H66B 0.9600
C66 H66C 0.9600
C67 H67A 0.9600
C67 H67B 0.9600
C67 H67C 0.9600
F64 Ti7 2.1509(15)
F65 Ti7 1.9761(16)
Ti7 F72 1.8296(15)
Ti7 F74 1.9671(15)
Ti7 F73 2.0255(15)
Ti7 C75 2.328(3)
Ti7 C74 2.372(3)
Ti7 C71 2.380(3)
Ti7 C72 2.400(3)
Ti7 C73 2.406(3)
Si7 F71 1.612(2)
Si7 C77 1.833(4)
Si7 C76 1.836(4)
Si7 C71 1.871(3)
C71 C72 1.413(4)
C71 C75 1.418(4)
C72 C73 1.403(4)
C72 H72 0.9300
C73 C74 1.405(4)
C73 H73 0.9300
C74 C75 1.397(4)
C74 H74 0.9300
C75 H75 0.9300
C76 H76A 0.9600
C76 H76B 0.9600
C76 H76C 0.9600
C77 H77A 0.9600
C77 H77B 0.9600
C77 H77C 0.9600
F73 Ti8 2.0068(15)
F74 Ti9 1.9771(15)
Ti8 F82 1.8277(15)
Ti8 F84 2.0136(15)
Ti8 F83 2.0386(14)
Ti8 C82 2.353(3)
Ti8 C81 2.382(3)
Ti8 C83 2.394(3)
Ti8 C85 2.410(3)
Ti8 C84 2.437(3)
Ti8 Ti9 3.3062(6)
Si8 F81 1.6056(19)
Si8 C86 1.838(3)
Si8 C87 1.843(3)
Si8 C81 1.869(3)
C81 C82 1.421(4)
C81 C85 1.428(4)
C82 C83 1.400(4)
C82 H82 0.9300
C83 C84 1.406(4)
C83 H83 0.9300
C84 C85 1.401(4)
C84 H84 0.9300
C85 H85 0.9300
C86 H86A 0.9600
C86 H86B 0.9600
C86 H86C 0.9600
C87 H87A 0.9600
C87 H87B 0.9600
C87 H87C 0.9600
F83 Ti9 2.0076(15)
F84 Ti9 2.0358(14)
Ti9 F92 1.8338(16)
Ti9 F93 1.9734(15)
Ti9 C92 2.356(3)
Ti9 C93 2.360(3)
Ti9 C94 2.392(3)
Ti9 C95 2.405(3)
Ti9 C91 2.409(3)
Si9 F91 1.604(2)
Si9 C97 1.836(4)
Si9 C96 1.836(4)
Si9 C91 1.878(3)
C91 C92 1.408(4)
C91 C95 1.413(4)
C92 C93 1.404(5)
C92 H92 0.9300
C93 C94 1.398(4)
C93 H93 0.9300
C94 C95 1.406(4)
C94 H94 0.9300
C95 H95 0.9300
C96 H96A 0.9600
C96 H96B 0.9600
C96 H96C 0.9600
C97 H97A 0.9600
C97 H97B 0.9600
C97 H97C 0.9600
F93 Ti10 1.9774(15)
Ti10 F103 1.8180(17)
Ti10 F102 1.8213(17)
Ti10 C101 2.316(3)
Ti10 C105 2.340(3)
Ti10 C102 2.356(3)
Ti10 C104 2.391(3)
Ti10 C103 2.407(3)
Si10 F101 1.6148(18)
Si10 C106 1.835(3)
Si10 C107 1.842(3)
Si10 C101 1.863(3)
C101 C102 1.426(4)
C101 C105 1.427(4)
C102 C103 1.393(4)
C102 H102 0.9300
C103 C104 1.406(4)
C103 H103 0.9300
C104 C105 1.398(4)
C104 H104 0.9300
C105 H105 0.9300
C106 H10A 0.9600
C106 H10B 0.9600
C106 H10C 0.9600
C107 H10D 0.9600
C107 H10E 0.9600
C107 H10F 0.9600
